data_4320041
loop_
_publ_author_name
'John Goodwin'
'Rosa Bailey'
'William Pennington'
'Roger Rasberry'
'Tony Green'
'Shira Shasho'
'May Yongsavanh'
'Valerie Echevarria'
'Jessica Tiedeken'
'Christina Brown'
'George Fromm'
'Stephanie Lyerly'
'Natalie Watson'
'Amy Long'
'Nick De Nitto'

_publ_section_title
;
 Structural and Oxo-Transfer Reactivity Differences of Hexacoordinate and
 Pentacoordinate (Nitro)(tetraphenylporphinato)cobalt(III) Derivatives
;
_journal_name_full 'Inorganic Chemistry'
_journal_page_first 4217
_journal_page_last 4225
_journal_paper_doi 10.1021/ic001442e
_journal_volume 40
_journal_year 2001
_chemical_formula_sum 'C51.5 H35.5 Co N6.5 O2'
_chemical_formula_weight 836.29
_chemical_name_systematic
; 
 ? 
;
_space_group_IT_number 14
_symmetry_cell_setting monoclinic
_symmetry_space_group_name_Hall '-P 2yn'
_symmetry_space_group_name_H-M 'P 1 21/n 1'
_atom_sites_solution_hydrogens geom
_atom_sites_solution_primary direct
_atom_sites_solution_secondary difmap
_audit_creation_method SHELXL-97
_cell_angle_alpha 90.00
_cell_angle_beta 101.020(10)
_cell_angle_gamma 90.00
_cell_formula_units_Z 4
_cell_length_a 13.231(3)
_cell_length_b 23.566(3)
_cell_length_c 14.537(2)
_cell_measurement_reflns_used 25
_cell_measurement_temperature 295(1)
_cell_measurement_theta_max 14.23
_cell_measurement_theta_min 11.91
_cell_volume 4449.1(13)
_computing_cell_refinement 'Rigaku AFC7 software 1997'
_computing_data_collection 'Rigaku AFC7 software 1997'
_computing_data_reduction 'TeXsan (Swepston, 1997)'
_computing_structure_refinement 'SHELXL-97 (Sheldrick, 1997)'
_computing_structure_solution 'SHELXS-97 (Sheldrick, 1990)'
_diffrn_ambient_temperature 293(2)
_diffrn_measured_fraction_theta_full 0.984
_diffrn_measured_fraction_theta_max 0.984
_diffrn_measurement_device_type 'Rigaku AFC-7 diffractometer'
_diffrn_measurement_method w/2t
_diffrn_radiation_monochromator graphite
_diffrn_radiation_source '18 kW rotating anode'
_diffrn_radiation_type MoK\a
_diffrn_radiation_wavelength 0.71073
_diffrn_reflns_av_R_equivalents 0.0000
_diffrn_reflns_av_sigmaI/netI 0.1139
_diffrn_reflns_limit_h_max 15
_diffrn_reflns_limit_h_min 0
_diffrn_reflns_limit_k_max 28
_diffrn_reflns_limit_k_min 0
_diffrn_reflns_limit_l_max 17
_diffrn_reflns_limit_l_min -17
_diffrn_reflns_number 8147
_diffrn_reflns_theta_full 25.49
_diffrn_reflns_theta_max 25.49
_diffrn_reflns_theta_min 1.79
_diffrn_standards_decay_% 1
_diffrn_standards_interval_count 100
_diffrn_standards_number 3
_exptl_absorpt_coefficient_mu 0.433
_exptl_absorpt_correction_T_max 1.00
_exptl_absorpt_correction_T_min 0.74
_exptl_absorpt_correction_type psi-scan
_exptl_crystal_colour purple
_exptl_crystal_density_diffrn 1.249
_exptl_crystal_density_method 'not measured'
_exptl_crystal_description plate
_exptl_crystal_F_000 1732
_exptl_crystal_size_max 0.33
_exptl_crystal_size_mid 0.26
_exptl_crystal_size_min 0.10
_refine_diff_density_max 0.711
_refine_diff_density_min -0.397
_refine_diff_density_rms 0.089
_refine_ls_extinction_method none
_refine_ls_goodness_of_fit_ref 0.977
_refine_ls_hydrogen_treatment mixed
_refine_ls_matrix_type full
_refine_ls_number_parameters 541
_refine_ls_number_reflns 8147
_refine_ls_number_restraints 0
_refine_ls_restrained_S_all 0.977
_refine_ls_R_factor_all 0.1575
_refine_ls_R_factor_gt 0.0651
_refine_ls_shift/su_max 0.001
_refine_ls_shift/su_mean 0.000
_refine_ls_structure_factor_coef Fsqd
_refine_ls_weighting_details 'calc w=1/[\s^2^(Fo^2^)+(0.1321P)^2^+0.0000P] where P=(Fo^2^+2Fc^2^)/3'
_refine_ls_weighting_scheme calc
_refine_ls_wR_factor_gt 0.1751
_refine_ls_wR_factor_ref 0.2129
_reflns_number_gt 4468
_reflns_number_total 8147
_reflns_threshold_expression >2sigma(I)
_cod_data_source_file ic001442e_1.cif
_cod_data_source_block bd1044
_cod_original_formula_sum 'C51.50 H35.50 Co N6.50 O2'
_cod_database_code 4320041

loop_
_symmetry_equiv_pos_as_xyz
'x, y, z'
'-x+1/2, y+1/2, -z+1/2'
'-x, -y, -z'
'x-1/2, -y-1/2, z-1/2'

loop_
_atom_site_label
_atom_site_type_symbol
_atom_site_fract_x
_atom_site_fract_y
_atom_site_fract_z
_atom_site_U_iso_or_equiv
_atom_site_adp_type
_atom_site_occupancy
_atom_site_symmetry_multiplicity
_atom_site_calc_flag
_atom_site_refinement_flags
_atom_site_disorder_assembly
_atom_site_disorder_group
Co1 Co 0.66529(4) 0.20259(2) 0.88760(4) 0.0384(2) Uani 1 1 d . . .
O1A O 0.6167(12) 0.1731(7) 0.6980(11) 0.054(4) Uiso 0.33 1 d P . .
O2A O 0.5628(14) 0.1167(8) 0.7895(12) 0.092(5) Uiso 0.33 1 d P . .
O1B O 0.5122(9) 0.1539(5) 0.7609(8) 0.064(3) Uiso 0.33 1 d P . .
O2B O 0.6564(11) 0.1178(7) 0.7558(11) 0.092(4) Uiso 0.33 1 d P . .
O1C O 0.6025(11) 0.1021(5) 0.7992(9) 0.061(3) Uiso 0.33 1 d P . .
O2C O 0.5921(16) 0.1737(10) 0.7049(17) 0.097(8) Uiso 0.33 1 d P . .
N1 N 0.6077(3) 0.15439(17) 0.7843(3) 0.0492(9) Uani 1 1 d . . .
N2 N 0.7286(3) 0.25432(17) 0.9951(3) 0.0514(10) Uani 1 1 d . . .
N3 N 0.5562(3) 0.17975(15) 0.9560(3) 0.0448(9) Uani 1 1 d . . .
N4 N 0.7522(3) 0.13979(15) 0.9460(3) 0.0416(8) Uani 1 1 d . . .
N5 N 0.7731(3) 0.22420(15) 0.8189(3) 0.0411(8) Uani 1 1 d . . .
N6 N 0.5790(3) 0.26656(15) 0.8308(3) 0.0448(9) Uani 1 1 d . . .
C1 C 0.8303(4) 0.2539(3) 1.0277(4) 0.0696(15) Uani 1 1 d . . .
H1A H 0.8713 0.2283 1.0028 0.083 Uiso 1 1 calc R . .
C2 C 0.8758(6) 0.2906(3) 1.0973(5) 0.098(2) Uani 1 1 d . . .
H2A H 0.9465 0.2894 1.1197 0.117 Uiso 1 1 calc R . .
C3 C 0.8164(9) 0.3284(3) 1.1325(6) 0.113(3) Uani 1 1 d . . .
H3A H 0.8461 0.3546 1.1774 0.135 Uiso 1 1 calc R . .
C4 C 0.7111(7) 0.3276(3) 1.1010(5) 0.097(2) Uani 1 1 d . . .
H4A H 0.6687 0.3524 1.1260 0.117 Uiso 1 1 calc R . .
C5 C 0.6711(5) 0.2907(2) 1.0343(4) 0.0705(16) Uani 1 1 d . . .
H5A H 0.6001 0.2902 1.0140 0.085 Uiso 1 1 calc R . .
C6 C 0.4557(3) 0.1991(2) 0.9402(4) 0.0509(11) Uani 1 1 d . . .
C7 C 0.3983(4) 0.1658(2) 0.9949(4) 0.0559(13) Uani 1 1 d . . .
H7A H 0.3285 0.1694 0.9957 0.067 Uiso 1 1 calc R . .
C8 C 0.4628(4) 0.1289(2) 1.0442(4) 0.0545(13) Uani 1 1 d . . .
H8A H 0.4462 0.1025 1.0864 0.065 Uiso 1 1 calc R . .
C9 C 0.5617(3) 0.13702(19) 1.0211(3) 0.0445(10) Uani 1 1 d . . .
C10 C 0.6489(3) 0.10491(19) 1.0559(3) 0.0447(10) Uani 1 1 d . . .
C11 C 0.7386(3) 0.10699(18) 1.0218(3) 0.0432(10) Uani 1 1 d . . .
C12 C 0.8252(3) 0.0708(2) 1.0501(3) 0.0491(11) Uani 1 1 d . . .
H12A H 0.8360 0.0464 1.1014 0.059 Uiso 1 1 calc R . .
C13 C 0.8881(4) 0.0784(2) 0.9893(4) 0.0519(12) Uani 1 1 d . . .
H13A H 0.9496 0.0593 0.9893 0.062 Uiso 1 1 calc R . .
C14 C 0.8437(3) 0.12143(18) 0.9237(3) 0.0439(10) Uani 1 1 d . . .
C15 C 0.8876(3) 0.14150(19) 0.8514(3) 0.0452(11) Uani 1 1 d . . .
C16 C 0.8533(3) 0.19115(19) 0.8030(3) 0.0449(11) Uani 1 1 d . . .
C17 C 0.9061(4) 0.2183(2) 0.7376(4) 0.0576(13) Uani 1 1 d . . .
H17A H 0.9604 0.2035 0.7129 0.069 Uiso 1 1 calc R . .
C18 C 0.8611(3) 0.2697(2) 0.7187(4) 0.0556(13) Uani 1 1 d . . .
H18A H 0.8810 0.2978 0.6810 0.067 Uiso 1 1 calc R . .
C19 C 0.7770(3) 0.2728(2) 0.7677(3) 0.0460(11) Uani 1 1 d . . .
C20 C 0.7049(4) 0.31677(19) 0.7571(3) 0.0474(11) Uani 1 1 d . . .
C21 C 0.6109(4) 0.31196(19) 0.7838(3) 0.0478(11) Uani 1 1 d . . .
C22 C 0.5298(4) 0.3526(2) 0.7638(4) 0.0651(15) Uani 1 1 d . . .
H22A H 0.5331 0.3873 0.7341 0.078 Uiso 1 1 calc R . .
C23 C 0.4480(4) 0.3323(2) 0.7952(4) 0.0669(15) Uani 1 1 d . . .
H23A H 0.3838 0.3495 0.7898 0.080 Uiso 1 1 calc R . .
C24 C 0.4790(3) 0.2790(2) 0.8385(3) 0.0502(12) Uani 1 1 d . . .
C25 C 0.4182(3) 0.2463(2) 0.8876(3) 0.0505(11) Uani 1 1 d . . .
C26 C 0.6387(3) 0.06167(19) 1.1296(3) 0.0483(11) Uani 1 1 d . . .
C27 C 0.6542(5) 0.0758(3) 1.2235(4) 0.0722(16) Uani 1 1 d . . .
H27A H 0.6784 0.1117 1.2429 0.087 Uiso 1 1 calc R . .
C28 C 0.6339(6) 0.0366(3) 1.2891(5) 0.0853(19) Uani 1 1 d . . .
H28A H 0.6436 0.0465 1.3521 0.102 Uiso 1 1 calc R . .
C29 C 0.5997(5) -0.0161(3) 1.2607(5) 0.079(2) Uani 1 1 d . . .
H29A H 0.5843 -0.0420 1.3044 0.095 Uiso 1 1 calc R . .
C30 C 0.5880(4) -0.0312(2) 1.1699(5) 0.0703(16) Uani 1 1 d . . .
H30A H 0.5663 -0.0677 1.1517 0.084 Uiso 1 1 calc R . .
C31 C 0.6078(4) 0.0068(2) 1.1036(4) 0.0582(13) Uani 1 1 d . . .
H31A H 0.6004 -0.0043 1.0412 0.070 Uiso 1 1 calc R . .
C32 C 0.9760(3) 0.1098(2) 0.8257(3) 0.0484(11) Uani 1 1 d . . .
C33 C 0.9587(4) 0.0581(2) 0.7825(4) 0.0710(16) Uani 1 1 d . . .
H33A H 0.8926 0.0429 0.7704 0.085 Uiso 1 1 calc R . .
C34 C 1.0391(5) 0.0284(3) 0.7570(5) 0.0843(19) Uani 1 1 d . . .
H34A H 1.0266 -0.0069 0.7283 0.101 Uiso 1 1 calc R . .
C35 C 1.1363(5) 0.0500(3) 0.7731(5) 0.0732(17) Uani 1 1 d . . .
H35A H 1.1893 0.0306 0.7532 0.088 Uiso 1 1 calc R . .
C36 C 1.1545(4) 0.0997(3) 0.8179(5) 0.0761(18) Uani 1 1 d . . .
H36A H 1.2213 0.1139 0.8317 0.091 Uiso 1 1 calc R . .
C37 C 1.0755(4) 0.1302(2) 0.8440(4) 0.0608(14) Uani 1 1 d . . .
H37A H 1.0895 0.1649 0.8743 0.073 Uiso 1 1 calc R . .
C38 C 0.7317(3) 0.3705(2) 0.7118(4) 0.0491(11) Uani 1 1 d . . .
C39 C 0.6845(4) 0.3861(2) 0.6227(4) 0.0638(14) Uani 1 1 d . . .
H39A H 0.6357 0.3623 0.5877 0.077 Uiso 1 1 calc R . .
C40 C 0.7093(5) 0.4373(2) 0.5846(5) 0.0747(17) Uani 1 1 d . . .
H40A H 0.6773 0.4474 0.5242 0.090 Uiso 1 1 calc R . .
C41 C 0.7801(5) 0.4726(2) 0.6354(5) 0.0684(16) Uani 1 1 d . . .
H41A H 0.7947 0.5073 0.6103 0.082 Uiso 1 1 calc R . .
C42 C 0.8285(5) 0.4578(3) 0.7204(5) 0.0789(18) Uani 1 1 d . . .
H42A H 0.8783 0.4815 0.7542 0.095 Uiso 1 1 calc R . .
C43 C 0.8040(4) 0.4055(2) 0.7599(4) 0.0703(15) Uani 1 1 d . . .
H43A H 0.8382 0.3952 0.8195 0.084 Uiso 1 1 calc R . .
C44 C 0.3114(4) 0.2657(2) 0.8899(5) 0.0637(15) Uani 1 1 d . . .
C45 C 0.2367(4) 0.2677(2) 0.8060(6) 0.0799(19) Uani 1 1 d . . .
H45A H 0.2542 0.2569 0.7495 0.096 Uiso 1 1 calc R . .
C46 C 0.1388(5) 0.2856(3) 0.8083(8) 0.107(3) Uani 1 1 d . . .
H46A H 0.0898 0.2873 0.7533 0.128 Uiso 1 1 calc R . .
C47 C 0.1132(6) 0.3009(3) 0.8917(9) 0.120(4) Uani 1 1 d . . .
H47A H 0.0463 0.3124 0.8933 0.144 Uiso 1 1 calc R . .
C48 C 0.1849(8) 0.2994(4) 0.9722(8) 0.127(3) Uani 1 1 d . . .
H48A H 0.1671 0.3100 1.0286 0.152 Uiso 1 1 calc R . .
C49 C 0.2839(5) 0.2821(3) 0.9702(5) 0.090(2) Uani 1 1 d . . .
H49B H 0.3327 0.2817 1.0256 0.108 Uiso 1 1 calc R . .
C50 C 0.424(2) -0.0341(12) 1.4554(19) 0.083(7) Uiso 0.25 1 d P . .
C51 C 0.4952(18) -0.0530(10) 1.4697(16) 0.063(5) Uiso 0.25 1 d P . .
C52 C 0.581(2) -0.0373(11) 1.5028(18) 0.075(6) Uiso 0.25 1 d P . .

loop_
_atom_site_aniso_label
_atom_site_aniso_U_11
_atom_site_aniso_U_22
_atom_site_aniso_U_33
_atom_site_aniso_U_23
_atom_site_aniso_U_13
_atom_site_aniso_U_12
Co1 0.0331(3) 0.0348(3) 0.0477(3) 0.0027(3) 0.0086(2) 0.0016(2)
N1 0.040(2) 0.046(2) 0.062(3) 0.003(2) 0.0120(19) 0.0010(18)
N2 0.057(2) 0.042(2) 0.055(2) 0.0040(19) 0.0088(19) -0.0023(18)
N3 0.0345(19) 0.041(2) 0.061(2) -0.0010(18) 0.0130(17) 0.0009(16)
N4 0.0375(19) 0.0353(19) 0.053(2) 0.0022(17) 0.0111(16) 0.0012(15)
N5 0.0347(19) 0.0401(19) 0.050(2) 0.0049(17) 0.0118(16) 0.0040(15)
N6 0.040(2) 0.039(2) 0.057(2) 0.0060(17) 0.0114(17) 0.0007(16)
C1 0.062(3) 0.074(4) 0.071(4) -0.009(3) 0.009(3) -0.014(3)
C2 0.087(5) 0.115(6) 0.086(5) -0.029(4) 0.004(4) -0.037(4)
C3 0.159(9) 0.081(5) 0.092(6) -0.030(4) 0.007(6) -0.031(5)
C4 0.133(7) 0.080(5) 0.075(4) -0.026(4) 0.010(4) 0.012(5)
C5 0.091(4) 0.057(3) 0.062(3) -0.015(3) 0.010(3) 0.014(3)
C6 0.039(2) 0.049(3) 0.068(3) 0.001(2) 0.018(2) 0.003(2)
C7 0.048(3) 0.053(3) 0.073(3) 0.011(3) 0.028(3) 0.004(2)
C8 0.051(3) 0.047(3) 0.072(3) 0.010(2) 0.029(3) 0.000(2)
C9 0.048(3) 0.039(2) 0.049(3) 0.003(2) 0.017(2) 0.003(2)
C10 0.047(3) 0.041(2) 0.047(3) -0.001(2) 0.012(2) 0.000(2)
C11 0.042(2) 0.035(2) 0.052(3) 0.000(2) 0.008(2) -0.0012(19)
C12 0.045(3) 0.044(3) 0.058(3) 0.014(2) 0.008(2) 0.004(2)
C13 0.041(3) 0.044(3) 0.071(3) 0.011(2) 0.013(2) 0.008(2)
C14 0.036(2) 0.039(2) 0.058(3) 0.003(2) 0.014(2) 0.0013(18)
C15 0.033(2) 0.043(2) 0.061(3) 0.005(2) 0.013(2) 0.0042(19)
C16 0.036(2) 0.049(3) 0.051(3) 0.006(2) 0.0099(19) 0.0005(19)
C17 0.043(3) 0.063(3) 0.071(3) 0.017(3) 0.023(2) 0.012(2)
C18 0.041(3) 0.063(3) 0.065(3) 0.027(3) 0.016(2) 0.007(2)
C19 0.038(2) 0.046(3) 0.053(3) 0.007(2) 0.009(2) 0.003(2)
C20 0.045(3) 0.041(2) 0.058(3) 0.010(2) 0.014(2) 0.001(2)
C21 0.044(3) 0.043(3) 0.057(3) 0.010(2) 0.012(2) 0.003(2)
C22 0.056(3) 0.049(3) 0.094(4) 0.023(3) 0.026(3) 0.013(2)
C23 0.047(3) 0.057(3) 0.101(4) 0.023(3) 0.024(3) 0.019(2)
C24 0.039(2) 0.052(3) 0.062(3) 0.005(2) 0.014(2) 0.011(2)
C25 0.039(2) 0.052(3) 0.062(3) 0.004(2) 0.012(2) 0.007(2)
C26 0.048(3) 0.041(2) 0.059(3) 0.008(2) 0.017(2) 0.004(2)
C27 0.105(5) 0.059(3) 0.057(3) 0.002(3) 0.025(3) 0.007(3)
C28 0.116(6) 0.082(5) 0.069(4) 0.009(3) 0.045(4) 0.017(4)
C29 0.081(4) 0.073(4) 0.097(5) 0.043(4) 0.050(4) 0.027(3)
C30 0.072(4) 0.051(3) 0.096(5) 0.021(3) 0.035(3) 0.002(3)
C31 0.058(3) 0.053(3) 0.065(3) 0.004(3) 0.015(2) 0.000(2)
C32 0.044(3) 0.049(3) 0.056(3) 0.014(2) 0.018(2) 0.010(2)
C33 0.057(3) 0.062(4) 0.097(5) -0.004(3) 0.022(3) 0.008(3)
C34 0.087(5) 0.065(4) 0.103(5) -0.004(4) 0.024(4) 0.022(3)
C35 0.065(4) 0.077(4) 0.083(4) 0.023(3) 0.030(3) 0.034(3)
C36 0.045(3) 0.086(5) 0.104(5) 0.026(4) 0.031(3) 0.018(3)
C37 0.046(3) 0.062(3) 0.077(4) 0.011(3) 0.019(3) 0.010(2)
C38 0.045(3) 0.043(3) 0.062(3) 0.013(2) 0.017(2) 0.004(2)
C39 0.066(3) 0.046(3) 0.079(4) 0.007(3) 0.013(3) -0.001(2)
C40 0.087(4) 0.060(4) 0.082(4) 0.031(3) 0.030(4) 0.011(3)
C41 0.076(4) 0.049(3) 0.088(4) 0.019(3) 0.035(3) 0.002(3)
C42 0.076(4) 0.064(4) 0.096(5) 0.009(3) 0.015(3) -0.024(3)
C43 0.069(4) 0.062(3) 0.077(4) 0.013(3) 0.006(3) -0.007(3)
C44 0.042(3) 0.050(3) 0.103(4) 0.015(3) 0.023(3) 0.010(2)
C45 0.042(3) 0.059(3) 0.135(6) 0.014(4) 0.008(3) -0.001(3)
C46 0.046(4) 0.079(5) 0.194(9) 0.031(5) 0.017(5) 0.004(3)
C47 0.065(5) 0.089(6) 0.220(11) 0.039(7) 0.058(6) 0.028(4)
C48 0.110(7) 0.121(7) 0.175(9) 0.037(7) 0.088(7) 0.047(6)
C49 0.081(4) 0.101(5) 0.096(5) 0.008(4) 0.037(4) 0.035(4)

loop_
_atom_type_symbol
_atom_type_description
_atom_type_scat_dispersion_real
_atom_type_scat_dispersion_imag
_atom_type_scat_source
C C 0.0033 0.0016 'International Tables Vol C Tables 4.2.6.8 and 6.1.1.4'
H H 0.0000 0.0000 'International Tables Vol C Tables 4.2.6.8 and 6.1.1.4'
N N 0.0061 0.0033 'International Tables Vol C Tables 4.2.6.8 and 6.1.1.4'
O O 0.0106 0.0060 'International Tables Vol C Tables 4.2.6.8 and 6.1.1.4'
Co Co 0.3494 0.9721 'International Tables Vol C Tables 4.2.6.8 and 6.1.1.4'

loop_
_geom_angle_atom_site_label_1
_geom_angle_atom_site_label_2
_geom_angle_atom_site_label_3
_geom_angle
_geom_angle_site_symmetry_1
_geom_angle_site_symmetry_3
_geom_angle_publ_flag
N1 Co1 N5 88.50(16) . . ?
N1 Co1 N4 90.24(16) . . ?
N5 Co1 N4 89.59(14) . . ?
N1 Co1 N6 90.76(16) . . ?
N5 Co1 N6 90.43(15) . . ?
N4 Co1 N6 179.00(16) . . ?
N1 Co1 N3 90.79(16) . . ?
N5 Co1 N3 179.20(15) . . ?
N4 Co1 N3 90.05(15) . . ?
N6 Co1 N3 89.95(15) . . ?
N1 Co1 N2 178.63(17) . . ?
N5 Co1 N2 90.14(15) . . ?
N4 Co1 N2 89.91(16) . . ?
N6 Co1 N2 89.09(16) . . ?
N3 Co1 N2 90.57(16) . . ?
N1 O1A O2B 47.2(7) . . ?
O1C O2A N1 91(3) . . ?
O1C O2A O1B 158(3) . . ?
N1 O2A O1B 68.4(13) . . ?
O1C O2A O2B 48(2) . . ?
N1 O2A O2B 55.4(10) . . ?
O1B O2A O2B 110.8(17) . . ?
O2A O1B N1 53.7(10) . . ?
O2A O1B O2C 90.6(15) . . ?
N1 O1B O2C 51.1(10) . . ?
O2A O1B O1C 7.8(12) . . ?
N1 O1B O1C 46.6(6) . . ?
O2C O1B O1C 83.1(11) . . ?
O1C O2B N1 66.0(11) . . ?
O1C O2B O2A 24.7(10) . . ?
N1 O2B O2A 47.9(9) . . ?
O1C O2B O1A 113.2(15) . . ?
N1 O2B O1A 56.3(9) . . ?
O2A O2B O1A 88.6(13) . . ?
O1C O2B O2C 100.8(15) . . ?
N1 O2B O2C 47.1(9) . . ?
O2A O2B O2C 76.2(13) . . ?
O1A O2B O2C 12.4(11) . . ?
O2A O1C O2B 107(3) . . ?
O2A O1C N1 59(2) . . ?
O2B O1C N1 60.7(10) . . ?
O2A O1C O1B 14(2) . . ?
O2B O1C O1B 93.6(12) . . ?
N1 O1C O1B 46.2(6) . . ?
N1 O2C O1B 52.5(10) . . ?
N1 O2C O2B 45.9(10) . . ?
O1B O2C O2B 82.4(14) . . ?
O2A N1 O2B 76.7(12) . . ?
O2A N1 O2C 112.1(15) . . ?
O2B N1 O2C 87.0(13) . . ?
O2A N1 O1B 57.8(10) . . ?
O2B N1 O1B 118.9(9) . . ?
O2C N1 O1B 76.4(11) . . ?
O2A N1 O1C 29.6(10) . . ?
O2B N1 O1C 53.4(8) . . ?
O2C N1 O1C 121.6(13) . . ?
O1B N1 O1C 87.2(8) . . ?
O2A N1 O1A 118.7(12) . . ?
O2B N1 O1A 76.5(10) . . ?
O2C N1 O1A 14.9(14) . . ?
O1B N1 O1A 90.8(9) . . ?
O1C N1 O1A 119.8(9) . . ?
O2A N1 Co1 125.0(10) . . ?
O2B N1 Co1 122.5(8) . . ?
O2C N1 Co1 119.3(11) . . ?
O1B N1 Co1 116.7(6) . . ?
O1C N1 Co1 118.2(6) . . ?
O1A N1 Co1 116.0(7) . . ?
C1 N2 C5 117.8(5) . . ?
C1 N2 Co1 120.5(4) . . ?
C5 N2 Co1 121.7(4) . . ?
C9 N3 C6 106.2(4) . . ?
C9 N3 Co1 126.7(3) . . ?
C6 N3 Co1 126.7(3) . . ?
C14 N4 C11 105.3(3) . . ?
C14 N4 Co1 127.0(3) . . ?
C11 N4 Co1 127.6(3) . . ?
C16 N5 C19 105.8(3) . . ?
C16 N5 Co1 126.9(3) . . ?
C19 N5 Co1 126.8(3) . . ?
C21 N6 C24 105.3(4) . . ?
C21 N6 Co1 126.3(3) . . ?
C24 N6 Co1 128.0(3) . . ?
N2 C1 C2 121.6(6) . . ?
C3 C2 C1 119.2(7) . . ?
C2 C3 C4 119.3(7) . . ?
C5 C4 C3 118.9(7) . . ?
C4 C5 N2 123.1(7) . . ?
N3 C6 C25 125.9(4) . . ?
N3 C6 C7 108.8(4) . . ?
C25 C6 C7 125.0(4) . . ?
C8 C7 C6 107.7(4) . . ?
C7 C8 C9 108.0(4) . . ?
N3 C9 C10 125.4(4) . . ?
N3 C9 C8 109.3(4) . . ?
C10 C9 C8 125.2(4) . . ?
C11 C10 C9 124.3(4) . . ?
C11 C10 C26 118.9(4) . . ?
C9 C10 C26 116.5(4) . . ?
C10 C11 N4 124.0(4) . . ?
C10 C11 C12 125.3(4) . . ?
N4 C11 C12 110.2(4) . . ?
C13 C12 C11 107.3(4) . . ?
C12 C13 C14 107.8(4) . . ?
C15 C14 N4 126.0(4) . . ?
C15 C14 C13 124.7(4) . . ?
N4 C14 C13 109.3(4) . . ?
C14 C15 C16 121.9(4) . . ?
C14 C15 C32 118.9(4) . . ?
C16 C15 C32 119.2(4) . . ?
N5 C16 C15 125.4(4) . . ?
N5 C16 C17 110.4(4) . . ?
C15 C16 C17 123.8(4) . . ?
C18 C17 C16 106.4(4) . . ?
C17 C18 C19 107.3(4) . . ?
N5 C19 C20 125.7(4) . . ?
N5 C19 C18 109.9(4) . . ?
C20 C19 C18 124.2(4) . . ?
C21 C20 C19 122.9(4) . . ?
C21 C20 C38 119.7(4) . . ?
C19 C20 C38 117.4(4) . . ?
C20 C21 N6 125.6(4) . . ?
C20 C21 C22 124.9(4) . . ?
N6 C21 C22 109.4(4) . . ?
C23 C22 C21 108.4(5) . . ?
C22 C23 C24 106.3(4) . . ?
N6 C24 C25 125.1(4) . . ?
N6 C24 C23 110.5(4) . . ?
C25 C24 C23 124.3(4) . . ?
C6 C25 C24 122.8(4) . . ?
C6 C25 C44 118.3(4) . . ?
C24 C25 C44 118.7(4) . . ?
C27 C26 C31 118.4(5) . . ?
C27 C26 C10 121.6(5) . . ?
C31 C26 C10 119.9(4) . . ?
C26 C27 C28 120.4(6) . . ?
C29 C28 C27 119.7(6) . . ?
C30 C29 C28 120.5(5) . . ?
C29 C30 C31 120.9(6) . . ?
C30 C31 C26 120.0(5) . . ?
C33 C32 C37 117.9(5) . . ?
C33 C32 C15 119.3(4) . . ?
C37 C32 C15 122.8(5) . . ?
C32 C33 C34 120.3(6) . . ?
C35 C34 C33 120.9(6) . . ?
C36 C35 C34 119.2(5) . . ?
C35 C36 C37 120.9(6) . . ?
C32 C37 C36 120.7(6) . . ?
C43 C38 C39 118.3(5) . . ?
C43 C38 C20 119.3(5) . . ?
C39 C38 C20 122.4(5) . . ?
C38 C39 C40 120.5(6) . . ?
C41 C40 C39 120.3(6) . . ?
C42 C41 C40 120.3(5) . . ?
C41 C42 C43 119.9(6) . . ?
C38 C43 C42 120.8(6) . . ?
C49 C44 C45 118.6(6) . . ?
C49 C44 C25 121.5(6) . . ?
C45 C44 C25 119.8(5) . . ?
C46 C45 C44 119.7(8) . . ?
C47 C46 C45 120.0(9) . . ?
C48 C47 C46 120.3(7) . . ?
C47 C48 C49 120.0(9) . . ?
C44 C49 C48 121.3(8) . . ?
C51 C50 C52 116(3) . 3_658 ?
C50 C51 C52 135(3) . . ?
C51 C52 C50 109(2) . 3_658 ?

loop_
_geom_bond_atom_site_label_1
_geom_bond_atom_site_label_2
_geom_bond_distance
_geom_bond_site_symmetry_2
_geom_bond_publ_flag
Co1 N1 1.920(4) . ?
Co1 N5 1.959(3) . ?
Co1 N4 1.964(3) . ?
Co1 N6 1.974(4) . ?
Co1 N3 1.977(4) . ?
Co1 N2 2.032(4) . ?
O1A N1 1.357(16) . ?
O1A O2B 1.59(2) . ?
O2A O1C 0.620(19) . ?
O2A N1 1.079(17) . ?
O2A O1B 1.133(19) . ?
O2A O2B 1.42(2) . ?
O1B N1 1.245(12) . ?
O1B O2C 1.53(2) . ?
O1B O1C 1.724(17) . ?
O2B O1C 1.102(17) . ?
O2B N1 1.197(15) . ?
O2B O2C 1.66(3) . ?
O1C N1 1.254(13) . ?
O2C N1 1.22(2) . ?
N2 C1 1.338(6) . ?
N2 C5 1.344(6) . ?
N3 C9 1.374(6) . ?
N3 C6 1.383(5) . ?
N4 C14 1.381(5) . ?
N4 C11 1.386(6) . ?
N5 C16 1.371(5) . ?
N5 C19 1.372(6) . ?
N6 C21 1.379(6) . ?
N6 C24 1.381(5) . ?
C1 C2 1.379(8) . ?
C2 C3 1.350(11) . ?
C3 C4 1.381(11) . ?
C4 C5 1.334(9) . ?
C6 C25 1.387(7) . ?
C6 C7 1.433(6) . ?
C7 C8 1.327(7) . ?
C8 C9 1.426(6) . ?
C9 C10 1.391(6) . ?
C10 C11 1.372(6) . ?
C10 C26 1.504(6) . ?
C11 C12 1.424(6) . ?
C12 C13 1.337(6) . ?
C13 C14 1.438(6) . ?
C14 C15 1.378(6) . ?
C15 C16 1.396(6) . ?
C15 C32 1.494(6) . ?
C16 C17 1.433(6) . ?
C17 C18 1.355(7) . ?
C18 C19 1.433(6) . ?
C19 C20 1.396(6) . ?
C20 C21 1.376(6) . ?
C20 C38 1.502(6) . ?
C21 C22 1.427(7) . ?
C22 C23 1.341(7) . ?
C23 C24 1.429(7) . ?
C24 C25 1.403(6) . ?
C25 C44 1.492(6) . ?
C26 C27 1.381(7) . ?
C26 C31 1.386(7) . ?
C27 C28 1.390(8) . ?
C28 C29 1.360(9) . ?
C29 C30 1.348(9) . ?
C30 C31 1.377(7) . ?
C32 C33 1.370(7) . ?
C32 C37 1.379(7) . ?
C33 C34 1.382(8) . ?
C34 C35 1.361(9) . ?
C35 C36 1.339(9) . ?
C36 C37 1.379(7) . ?
C38 C43 1.352(7) . ?
C38 C39 1.375(7) . ?
C39 C40 1.393(7) . ?
C40 C41 1.360(8) . ?
C41 C42 1.326(9) . ?
C42 C43 1.423(8) . ?
C44 C49 1.344(8) . ?
C44 C45 1.417(9) . ?
C45 C46 1.369(8) . ?
C46 C47 1.369(13) . ?
C47 C48 1.359(14) . ?
C48 C49 1.378(10) . ?
C50 C51 1.02(3) . ?
C50 C52 1.79(4) 3_658 ?
C51 C52 1.20(3) . ?
C52 C50 1.79(4) 3_658 ?

loop_
_geom_torsion_atom_site_label_1
_geom_torsion_atom_site_label_2
_geom_torsion_atom_site_label_3
_geom_torsion_atom_site_label_4
_geom_torsion
_geom_torsion_site_symmetry_1
_geom_torsion_site_symmetry_2
_geom_torsion_site_symmetry_3
_geom_torsion_site_symmetry_4
_geom_torsion_publ_flag
O1C O2A O1B N1 -23(8) . . . . ?
O2B O2A O1B N1 -36.6(10) . . . . ?
O1C O2A O1B O2C 15(8) . . . . ?
N1 O2A O1B O2C 38.1(11) . . . . ?
O2B O2A O1B O2C 1.5(16) . . . . ?
N1 O2A O1B O1C 23(8) . . . . ?
O2B O2A O1B O1C -14(7) . . . . ?
N1 O2A O2B O1C 131(3) . . . . ?
O1B O2A O2B O1C 173(4) . . . . ?
O1C O2A O2B N1 -131(3) . . . . ?
O1B O2A O2B N1 42.4(12) . . . . ?
O1C O2A O2B O1A -174(3) . . . . ?
N1 O2A O2B O1A -43.4(10) . . . . ?
O1B O2A O2B O1A -1.1(16) . . . . ?
O1C O2A O2B O2C -174(3) . . . . ?
N1 O2A O2B O2C -43.7(11) . . . . ?
O1B O2A O2B O2C -1.4(15) . . . . ?
N1 O1A O2B O1C 35.1(12) . . . . ?
N1 O1A O2B O2A 37.8(9) . . . . ?
N1 O1A O2B O2C 39(6) . . . . ?
N1 O2A O1C O2B -39(2) . . . . ?
O1B O2A O1C O2B -18(9) . . . . ?
O1B O2A O1C N1 21(7) . . . . ?
O2B O2A O1C N1 39(2) . . . . ?
N1 O2A O1C O1B -21(7) . . . . ?
O2B O2A O1C O1B 18(9) . . . . ?
N1 O2B O1C O2A 38(3) . . . . ?
O1A O2B O1C O2A 6(3) . . . . ?
O2C O2B O1C O2A 6(3) . . . . ?
O2A O2B O1C N1 -38(3) . . . . ?
O1A O2B O1C N1 -31.6(11) . . . . ?
O2C O2B O1C N1 -32.5(10) . . . . ?
N1 O2B O1C O1B 33.7(7) . . . . ?
O2A O2B O1C O1B -4(2) . . . . ?
O1A O2B O1C O1B 2.2(14) . . . . ?
O2C O2B O1C O1B 1.3(13) . . . . ?
N1 O1B O1C O2A 155(9) . . . . ?
O2C O1B O1C O2A -164(8) . . . . ?
O2A O1B O1C O2B 163(9) . . . . ?
N1 O1B O1C O2B -42.2(10) . . . . ?
O2C O1B O1C O2B -1.4(14) . . . . ?
O2A O1B O1C N1 -155(9) . . . . ?
O2C O1B O1C N1 40.8(10) . . . . ?
O2A O1B O2C N1 -39.7(12) . . . . ?
O1C O1B O2C N1 -37.6(8) . . . . ?
O2A O1B O2C O2B -1.2(13) . . . . ?
N1 O1B O2C O2B 38.5(8) . . . . ?
O1C O1B O2C O2B 0.9(9) . . . . ?
O1C O2B O2C N1 42.0(13) . . . . ?
O2A O2B O2C N1 44.4(10) . . . . ?
O1A O2B O2C N1 -134(6) . . . . ?
O1C O2B O2C O1B -1.4(15) . . . . ?
N1 O2B O2C O1B -43.5(9) . . . . ?
O2A O2B O2C O1B 1.0(11) . . . . ?
O1A O2B O2C O1B -178(7) . . . . ?
O1C O2A N1 O2B 34(2) . . . . ?
O1B O2A N1 O2B -137.4(12) . . . . ?
O1C O2A N1 O2C 115(2) . . . . ?
O1B O2A N1 O2C -56.3(15) . . . . ?
O2B O2A N1 O2C 81.1(14) . . . . ?
O1C O2A N1 O1B 172(3) . . . . ?
O2B O2A N1 O1B 137.4(12) . . . . ?
O1B O2A N1 O1C -172(3) . . . . ?
O2B O2A N1 O1C -34(2) . . . . ?
O1C O2A N1 O1A 101(2) . . . . ?
O1B O2A N1 O1A -71.1(14) . . . . ?
O2B O2A N1 O1A 66.3(13) . . . . ?
O1C O2A N1 Co1 -86(2) . . . . ?
O1B O2A N1 Co1 102.0(11) . . . . ?
O2B O2A N1 Co1 -120.6(10) . . . . ?
O1C O2B N1 O2A -20.3(13) . . . . ?
O1A O2B N1 O2A 124.3(13) . . . . ?
O2C O2B N1 O2A 113.6(15) . . . . ?
O1C O2B N1 O2C -133.9(14) . . . . ?
O2A O2B N1 O2C -113.6(15) . . . . ?
O1A O2B N1 O2C 10.7(15) . . . . ?
O1C O2B N1 O1B -61.3(13) . . . . ?
O2A O2B N1 O1B -40.9(13) . . . . ?
O1A O2B N1 O1B 83.4(11) . . . . ?
O2C O2B N1 O1B 72.7(13) . . . . ?
O2A O2B N1 O1C 20.3(13) . . . . ?
O1A O2B N1 O1C 144.6(13) . . . . ?
O2C O2B N1 O1C 133.9(14) . . . . ?
O1C O2B N1 O1A -144.6(13) . . . . ?
O2A O2B N1 O1A -124.3(13) . . . . ?
O2C O2B N1 O1A -10.7(15) . . . . ?
O1C O2B N1 Co1 102.9(10) . . . . ?
O2A O2B N1 Co1 123.3(11) . . . . ?
O1A O2B N1 Co1 -112.5(9) . . . . ?
O2C O2B N1 Co1 -123.2(12) . . . . ?
O1B O2C N1 O2A 46.4(13) . . . . ?
O2B O2C N1 O2A -74.4(13) . . . . ?
O1B O2C N1 O2B 120.7(10) . . . . ?
O2B O2C N1 O1B -120.7(10) . . . . ?
O1B O2C N1 O1C 78.0(12) . . . . ?
O2B O2C N1 O1C -42.7(12) . . . . ?
O1B O2C N1 O1A 165(6) . . . . ?
O2B O2C N1 O1A 45(6) . . . . ?
O1B O2C N1 Co1 -113.3(8) . . . . ?
O2B O2C N1 Co1 126.0(10) . . . . ?
O2C O1B N1 O2A -127.6(16) . . . . ?
O1C O1B N1 O2A -4.1(14) . . . . ?
O2A O1B N1 O2B 48.9(15) . . . . ?
O2C O1B N1 O2B -78.7(15) . . . . ?
O1C O1B N1 O2B 44.8(10) . . . . ?
O2A O1B N1 O2C 127.6(16) . . . . ?
O1C O1B N1 O2C 123.5(13) . . . . ?
O2A O1B N1 O1C 4.1(14) . . . . ?
O2C O1B N1 O1C -123.5(13) . . . . ?
O2A O1B N1 O1A 123.9(13) . . . . ?
O2C O1B N1 O1A -3.7(17) . . . . ?
O1C O1B N1 O1A 119.8(9) . . . . ?
O2A O1B N1 Co1 -116.2(12) . . . . ?
O2C O1B N1 Co1 116.2(12) . . . . ?
O1C O1B N1 Co1 -120.3(7) . . . . ?
O2B O1C N1 O2A 137(3) . . . . ?
O1B O1C N1 O2A 7(2) . . . . ?
O2A O1C N1 O2B -137(3) . . . . ?
O1B O1C N1 O2B -129.8(12) . . . . ?
O2A O1C N1 O2C -79(3) . . . . ?
O2B O1C N1 O2C 57.6(17) . . . . ?
O1B O1C N1 O2C -72.2(14) . . . . ?
O2A O1C N1 O1B -7(2) . . . . ?
O2B O1C N1 O1B 129.8(12) . . . . ?
O2A O1C N1 O1A -96(3) . . . . ?
O2B O1C N1 O1A 40.4(15) . . . . ?
O1B O1C N1 O1A -89.4(11) . . . . ?
O2A O1C N1 Co1 112(2) . . . . ?
O2B O1C N1 Co1 -111.2(10) . . . . ?
O1B O1C N1 Co1 119.0(7) . . . . ?
O2B O1A N1 O2A -66.4(14) . . . . ?
O2B O1A N1 O2C -134(6) . . . . ?
O2B O1A N1 O1B -119.6(10) . . . . ?
O2B O1A N1 O1C -32.4(12) . . . . ?
O2B O1A N1 Co1 119.9(9) . . . . ?
N5 Co1 N1 O2A 152.9(14) . . . . ?
N4 Co1 N1 O2A 63.3(14) . . . . ?
N6 Co1 N1 O2A -116.7(14) . . . . ?
N3 Co1 N1 O2A -26.8(14) . . . . ?
N2 Co1 N1 O2A 160(7) . . . . ?
N5 Co1 N1 O2B 56.3(10) . . . . ?
N4 Co1 N1 O2B -33.3(10) . . . . ?
N6 Co1 N1 O2B 146.7(10) . . . . ?
N3 Co1 N1 O2B -123.3(9) . . . . ?
N2 Co1 N1 O2B 63(7) . . . . ?
N5 Co1 N1 O2C -50.2(12) . . . . ?
N4 Co1 N1 O2C -139.8(12) . . . . ?
N6 Co1 N1 O2C 40.2(12) . . . . ?
N3 Co1 N1 O2C 130.1(12) . . . . ?
N2 Co1 N1 O2C -44(7) . . . . ?
N5 Co1 N1 O1B -139.2(7) . . . . ?
N4 Co1 N1 O1B 131.2(7) . . . . ?
N6 Co1 N1 O1B -48.8(7) . . . . ?
N3 Co1 N1 O1B 41.2(7) . . . . ?
N2 Co1 N1 O1B -132(7) . . . . ?
N5 Co1 N1 O1C 118.8(8) . . . . ?
N4 Co1 N1 O1C 29.3(8) . . . . ?
N6 Co1 N1 O1C -150.8(8) . . . . ?
N3 Co1 N1 O1C -60.8(8) . . . . ?
N2 Co1 N1 O1C 126(7) . . . . ?
N5 Co1 N1 O1A -33.9(8) . . . . ?
N4 Co1 N1 O1A -123.4(8) . . . . ?
N6 Co1 N1 O1A 56.6(8) . . . . ?
N3 Co1 N1 O1A 146.5(8) . . . . ?
N2 Co1 N1 O1A -27(7) . . . . ?
N1 Co1 N2 C1 -53(7) . . . . ?
N5 Co1 N2 C1 -45.9(4) . . . . ?
N4 Co1 N2 C1 43.7(4) . . . . ?
N6 Co1 N2 C1 -136.3(4) . . . . ?
N3 Co1 N2 C1 133.7(4) . . . . ?
N1 Co1 N2 C5 126(7) . . . . ?
N5 Co1 N2 C5 132.6(4) . . . . ?
N4 Co1 N2 C5 -137.8(4) . . . . ?
N6 Co1 N2 C5 42.2(4) . . . . ?
N3 Co1 N2 C5 -47.8(4) . . . . ?
N1 Co1 N3 C9 94.1(4) . . . . ?
N5 Co1 N3 C9 67(11) . . . . ?
N4 Co1 N3 C9 3.9(4) . . . . ?
N6 Co1 N3 C9 -175.1(4) . . . . ?
N2 Co1 N3 C9 -86.0(4) . . . . ?
N1 Co1 N3 C6 -77.9(4) . . . . ?
N5 Co1 N3 C6 -105(11) . . . . ?
N4 Co1 N3 C6 -168.1(4) . . . . ?
N6 Co1 N3 C6 12.9(4) . . . . ?
N2 Co1 N3 C6 102.0(4) . . . . ?
N1 Co1 N4 C14 80.1(4) . . . . ?
N5 Co1 N4 C14 -8.4(4) . . . . ?
N6 Co1 N4 C14 -99(9) . . . . ?
N3 Co1 N4 C14 170.9(4) . . . . ?
N2 Co1 N4 C14 -98.5(4) . . . . ?
N1 Co1 N4 C11 -104.4(4) . . . . ?
N5 Co1 N4 C11 167.1(4) . . . . ?
N6 Co1 N4 C11 76(9) . . . . ?
N3 Co1 N4 C11 -13.6(4) . . . . ?
N2 Co1 N4 C11 76.9(4) . . . . ?
N1 Co1 N5 C16 -71.9(4) . . . . ?
N4 Co1 N5 C16 18.3(4) . . . . ?
N6 Co1 N5 C16 -162.7(4) . . . . ?
N3 Co1 N5 C16 -45(11) . . . . ?
N2 Co1 N5 C16 108.2(4) . . . . ?
N1 Co1 N5 C19 99.8(4) . . . . ?
N4 Co1 N5 C19 -170.0(4) . . . . ?
N6 Co1 N5 C19 9.0(4) . . . . ?
N3 Co1 N5 C19 127(11) . . . . ?
N2 Co1 N5 C19 -80.1(4) . . . . ?
N1 Co1 N6 C21 -102.7(4) . . . . ?
N5 Co1 N6 C21 -14.2(4) . . . . ?
N4 Co1 N6 C21 77(9) . . . . ?
N3 Co1 N6 C21 166.5(4) . . . . ?
N2 Co1 N6 C21 76.0(4) . . . . ?
N1 Co1 N6 C24 85.5(4) . . . . ?
N5 Co1 N6 C24 174.0(4) . . . . ?
N4 Co1 N6 C24 -95(9) . . . . ?
N3 Co1 N6 C24 -5.3(4) . . . . ?
N2 Co1 N6 C24 -95.8(4) . . . . ?
C5 N2 C1 C2 -1.9(8) . . . . ?
Co1 N2 C1 C2 176.6(5) . . . . ?
N2 C1 C2 C3 -0.9(11) . . . . ?
C1 C2 C3 C4 2.9(13) . . . . ?
C2 C3 C4 C5 -2.2(13) . . . . ?
C3 C4 C5 N2 -0.7(11) . . . . ?
C1 N2 C5 C4 2.7(9) . . . . ?
Co1 N2 C5 C4 -175.8(5) . . . . ?
C9 N3 C6 C25 172.2(5) . . . . ?
Co1 N3 C6 C25 -14.5(7) . . . . ?
C9 N3 C6 C7 -2.0(5) . . . . ?
Co1 N3 C6 C7 171.4(3) . . . . ?
N3 C6 C7 C8 1.9(6) . . . . ?
C25 C6 C7 C8 -172.3(5) . . . . ?
C6 C7 C8 C9 -1.0(6) . . . . ?
C6 N3 C9 C10 178.7(5) . . . . ?
Co1 N3 C9 C10 5.3(7) . . . . ?
C6 N3 C9 C8 1.3(5) . . . . ?
Co1 N3 C9 C8 -172.0(3) . . . . ?
C7 C8 C9 N3 -0.2(6) . . . . ?
C7 C8 C9 C10 -177.5(5) . . . . ?
N3 C9 C10 C11 -8.0(8) . . . . ?
C8 C9 C10 C11 168.9(5) . . . . ?
N3 C9 C10 C26 177.7(4) . . . . ?
C8 C9 C10 C26 -5.4(7) . . . . ?
C9 C10 C11 N4 -2.6(7) . . . . ?
C26 C10 C11 N4 171.5(4) . . . . ?
C9 C10 C11 C12 -173.7(5) . . . . ?
C26 C10 C11 C12 0.4(7) . . . . ?
C14 N4 C11 C10 -168.5(4) . . . . ?
Co1 N4 C11 C10 15.2(6) . . . . ?
C14 N4 C11 C12 3.7(5) . . . . ?
Co1 N4 C11 C12 -172.5(3) . . . . ?
C10 C11 C12 C13 168.2(5) . . . . ?
N4 C11 C12 C13 -3.9(5) . . . . ?
C11 C12 C13 C14 2.3(6) . . . . ?
C11 N4 C14 C15 179.0(5) . . . . ?
Co1 N4 C14 C15 -4.7(7) . . . . ?
C11 N4 C14 C13 -2.2(5) . . . . ?
Co1 N4 C14 C13 174.0(3) . . . . ?
C12 C13 C14 C15 178.7(5) . . . . ?
C12 C13 C14 N4 -0.1(5) . . . . ?
N4 C14 C15 C16 12.8(7) . . . . ?
C13 C14 C15 C16 -165.8(5) . . . . ?
N4 C14 C15 C32 -168.6(4) . . . . ?
C13 C14 C15 C32 12.8(7) . . . . ?
C19 N5 C16 C15 170.2(4) . . . . ?
Co1 N5 C16 C15 -16.7(7) . . . . ?
C19 N5 C16 C17 -2.5(5) . . . . ?
Co1 N5 C16 C17 170.6(3) . . . . ?
C14 C15 C16 N5 -1.7(7) . . . . ?
C32 C15 C16 N5 179.7(4) . . . . ?
C14 C15 C16 C17 170.1(5) . . . . ?
C32 C15 C16 C17 -8.5(7) . . . . ?
N5 C16 C17 C18 3.8(6) . . . . ?
C15 C16 C17 C18 -169.0(5) . . . . ?
C16 C17 C18 C19 -3.5(6) . . . . ?
C16 N5 C19 C20 174.7(5) . . . . ?
Co1 N5 C19 C20 1.6(7) . . . . ?
C16 N5 C19 C18 0.2(5) . . . . ?
Co1 N5 C19 C18 -172.9(3) . . . . ?
C17 C18 C19 N5 2.2(6) . . . . ?
C17 C18 C19 C20 -172.4(5) . . . . ?
N5 C19 C20 C21 -11.9(8) . . . . ?
C18 C19 C20 C21 161.8(5) . . . . ?
N5 C19 C20 C38 170.1(4) . . . . ?
C18 C19 C20 C38 -16.2(7) . . . . ?
C19 C20 C21 N6 6.0(8) . . . . ?
C38 C20 C21 N6 -176.0(5) . . . . ?
C19 C20 C21 C22 -171.6(5) . . . . ?
C38 C20 C21 C22 6.4(8) . . . . ?
C24 N6 C21 C20 -177.3(5) . . . . ?
Co1 N6 C21 C20 9.4(7) . . . . ?
C24 N6 C21 C22 0.7(6) . . . . ?
Co1 N6 C21 C22 -172.6(4) . . . . ?
C20 C21 C22 C23 176.2(5) . . . . ?
N6 C21 C22 C23 -1.8(7) . . . . ?
C21 C22 C23 C24 2.1(7) . . . . ?
C21 N6 C24 C25 -175.2(5) . . . . ?
Co1 N6 C24 C25 -2.1(7) . . . . ?
C21 N6 C24 C23 0.6(6) . . . . ?
Co1 N6 C24 C23 173.8(4) . . . . ?
C22 C23 C24 N6 -1.7(7) . . . . ?
C22 C23 C24 C25 174.2(5) . . . . ?
N3 C6 C25 C24 3.7(8) . . . . ?
C7 C6 C25 C24 177.0(5) . . . . ?
N3 C6 C25 C44 -171.0(5) . . . . ?
C7 C6 C25 C44 2.3(8) . . . . ?
N6 C24 C25 C6 4.9(8) . . . . ?
C23 C24 C25 C6 -170.4(5) . . . . ?
N6 C24 C25 C44 179.6(5) . . . . ?
C23 C24 C25 C44 4.3(8) . . . . ?
C11 C10 C26 C27 99.2(6) . . . . ?
C9 C10 C26 C27 -86.2(6) . . . . ?
C11 C10 C26 C31 -84.3(6) . . . . ?
C9 C10 C26 C31 90.3(5) . . . . ?
C31 C26 C27 C28 -3.3(8) . . . . ?
C10 C26 C27 C28 173.3(5) . . . . ?
C26 C27 C28 C29 0.8(10) . . . . ?
C27 C28 C29 C30 1.7(10) . . . . ?
C28 C29 C30 C31 -1.7(9) . . . . ?
C29 C30 C31 C26 -1.0(8) . . . . ?
C27 C26 C31 C30 3.4(8) . . . . ?
C10 C26 C31 C30 -173.2(5) . . . . ?
C14 C15 C32 C33 70.9(6) . . . . ?
C16 C15 C32 C33 -110.5(6) . . . . ?
C14 C15 C32 C37 -108.8(6) . . . . ?
C16 C15 C32 C37 69.8(6) . . . . ?
C37 C32 C33 C34 -1.2(8) . . . . ?
C15 C32 C33 C34 179.1(5) . . . . ?
C32 C33 C34 C35 -0.8(10) . . . . ?
C33 C34 C35 C36 2.8(10) . . . . ?
C34 C35 C36 C37 -2.9(9) . . . . ?
C33 C32 C37 C36 1.1(8) . . . . ?
C15 C32 C37 C36 -179.2(5) . . . . ?
C35 C36 C37 C32 1.0(9) . . . . ?
C21 C20 C38 C43 109.3(6) . . . . ?
C19 C20 C38 C43 -72.6(6) . . . . ?
C21 C20 C38 C39 -70.0(7) . . . . ?
C19 C20 C38 C39 108.1(6) . . . . ?
C43 C38 C39 C40 -1.5(8) . . . . ?
C20 C38 C39 C40 177.8(5) . . . . ?
C38 C39 C40 C41 -0.4(9) . . . . ?
C39 C40 C41 C42 2.1(9) . . . . ?
C40 C41 C42 C43 -1.9(9) . . . . ?
C39 C38 C43 C42 1.8(8) . . . . ?
C20 C38 C43 C42 -177.6(5) . . . . ?
C41 C42 C43 C38 -0.1(10) . . . . ?
C6 C25 C44 C49 60.5(8) . . . . ?
C24 C25 C44 C49 -114.4(6) . . . . ?
C6 C25 C44 C45 -120.1(6) . . . . ?
C24 C25 C44 C45 65.0(7) . . . . ?
C49 C44 C45 C46 -0.5(9) . . . . ?
C25 C44 C45 C46 -180.0(5) . . . . ?
C44 C45 C46 C47 -0.7(10) . . . . ?
C45 C46 C47 C48 1.2(12) . . . . ?
C46 C47 C48 C49 -0.4(14) . . . . ?
C45 C44 C49 C48 1.4(10) . . . . ?
C25 C44 C49 C48 -179.2(6) . . . . ?
C47 C48 C49 C44 -0.9(13) . . . . ?
C52 C50 C51 C52 -7(6) 3_658 . . . ?
C50 C51 C52 C50 7(5) . . . 3_658 ?
